data_2019418
loop_
_publ_author_name
'Liu, Zhao-Cai'
'Liu, Qi-Kui'
'Li, Yan-An'
'Ma, Jian-Ping'
'Dong, Yu-Bin'

_publ_section_title
;
 `0'- and `8'-shaped complexes generated from a nano-sized
 oxadiazole-containing organic ligand with CdI~2~ and CuI
;
_journal_coeditor_code BG3166
_journal_issue 1
_journal_name_full 'Acta Crystallographica Section C'
_journal_page_first 31
_journal_page_last 36
_journal_paper_doi 10.1107/S2053229613031719
_journal_volume 70
_journal_year 2014
_chemical_formula_iupac 'C30 H20 N4 O'
_chemical_formula_moiety 'C30 H20 N4 O'
_chemical_formula_sum 'C30 H20 N4 O'
_chemical_formula_weight 452.50
_chemical_name_systematic
;
2,5-Bis{2-methyl-5-[2-(pyridin-3-yl)ethenyl]phenyl}-1,3,4-oxadiazole
;
_space_group_IT_number 61
_symmetry_cell_setting orthorhombic
_symmetry_space_group_name_Hall '-P 2ac 2ab'
_symmetry_space_group_name_H-M 'P b c a'
_atom_sites_solution_hydrogens geom
_atom_sites_solution_primary direct
_atom_sites_solution_secondary difmap
_audit_creation_method SHELXL-97
_cell_angle_alpha 90.00
_cell_angle_beta 90.00
_cell_angle_gamma 90.00
_cell_formula_units_Z 8
_cell_length_a 16.500(6)
_cell_length_b 11.356(4)
_cell_length_c 24.656(9)
_cell_measurement_reflns_used 7328
_cell_measurement_temperature 298(2)
_cell_measurement_theta_max 24.140
_cell_measurement_theta_min 3.162
_cell_volume 4620(3)
_computing_cell_refinement 'SMART (Bruker, 2003)'
_computing_data_collection 'SMART (Bruker, 2003)'
_computing_data_reduction 'SAINT (Bruker, 2003)'
_computing_molecular_graphics 'SHELXTL (Sheldrick, 2008)'
_computing_publication_material 'SHELXTL (Sheldrick, 2008)'
_computing_structure_refinement 'SHELXL97 (Sheldrick, 2008)'
_computing_structure_solution 'SHELXS97 (Sheldrick, 2008)'
_diffrn_ambient_temperature 298(2)
_diffrn_measured_fraction_theta_full 1.000
_diffrn_measured_fraction_theta_max 1.000
_diffrn_measurement_device_type 'Bruker SMART CCD area-detector'
_diffrn_measurement_method 'phi and omega scans'
_diffrn_radiation_monochromator graphite
_diffrn_radiation_source 'fine-focus sealed tube'
_diffrn_radiation_type MoK\a
_diffrn_radiation_wavelength 0.71073
_diffrn_reflns_av_R_equivalents 0.0325
_diffrn_reflns_av_sigmaI/netI 0.0231
_diffrn_reflns_limit_h_max 18
_diffrn_reflns_limit_h_min -20
_diffrn_reflns_limit_k_max 12
_diffrn_reflns_limit_k_min -13
_diffrn_reflns_limit_l_max 28
_diffrn_reflns_limit_l_min -29
_diffrn_reflns_number 22943
_diffrn_reflns_theta_full 25.60
_diffrn_reflns_theta_max 25.60
_diffrn_reflns_theta_min 1.65
_exptl_absorpt_coefficient_mu 0.081
_exptl_absorpt_correction_T_max 0.9644
_exptl_absorpt_correction_T_min 0.9606
_exptl_absorpt_correction_type multi-scan
_exptl_absorpt_process_details '(SADABS; Bruker, 2003)'
_exptl_crystal_colour colourless
_exptl_crystal_density_diffrn 1.301
_exptl_crystal_density_method 'not measured'
_exptl_crystal_description block
_exptl_crystal_F_000 1888
_exptl_crystal_size_max 0.50
_exptl_crystal_size_mid 0.48
_exptl_crystal_size_min 0.45
_refine_diff_density_max 0.134
_refine_diff_density_min -0.202
_refine_ls_extinction_method none
_refine_ls_goodness_of_fit_ref 1.026
_refine_ls_hydrogen_treatment constr
_refine_ls_matrix_type full
_refine_ls_number_parameters 318
_refine_ls_number_reflns 4337
_refine_ls_number_restraints 0
_refine_ls_restrained_S_all 1.026
_refine_ls_R_factor_all 0.0635
_refine_ls_R_factor_gt 0.0414
_refine_ls_shift/su_max 0.000
_refine_ls_shift/su_mean 0.000
_refine_ls_structure_factor_coef Fsqd
_refine_ls_weighting_details 'calc w=1/[\s^2^(Fo^2^)+(0.0655P)^2^+0.2986P] where P=(Fo^2^+2Fc^2^)/3'
_refine_ls_weighting_scheme calc
_refine_ls_wR_factor_gt 0.1032
_refine_ls_wR_factor_ref 0.1169
_reflns_number_gt 3078
_reflns_number_total 4337
_reflns_threshold_expression I>2sigma(I)
_cod_data_source_file bg3166sup1.cif
_cod_data_source_block I
_cod_original_sg_symbol_Hall -P2ac2ab
_cod_database_code 2019418

loop_
_symmetry_equiv_pos_as_xyz
'x, y, z'
'-x+1/2, -y, z+1/2'
'-x, y+1/2, -z+1/2'
'x+1/2, -y+1/2, -z'
'-x, -y, -z'
'x-1/2, y, -z-1/2'
'x, -y-1/2, z-1/2'
'-x-1/2, y-1/2, z'

loop_
_atom_site_type_symbol
_atom_site_label
_atom_site_fract_x
_atom_site_fract_y
_atom_site_fract_z
_atom_site_U_iso_or_equiv
_atom_site_adp_type
_atom_site_calc_flag
_atom_site_refinement_flags
_atom_site_occupancy
_atom_site_symmetry_multiplicity
C C1 0.01307(12) 0.62219(19) 0.32329(7) 0.0730(5) Uani d . 1 1
H H1 -0.0144 0.6743 0.3458 0.088 Uiso calc R 1 1
C C2 0.08306(11) 0.66022(17) 0.29947(8) 0.0700(5) Uani d . 1 1
H H2 0.1016 0.7366 0.3050 0.084 Uiso calc R 1 1
C C3 0.12532(11) 0.58362(15) 0.26722(7) 0.0608(4) Uani d . 1 1
H H3 0.1737 0.6068 0.2511 0.073 Uiso calc R 1 1
C C4 0.09528(9) 0.47142(14) 0.25900(6) 0.0509(4) Uani d . 1 1
C C5 0.02279(11) 0.44355(16) 0.28423(7) 0.0613(4) Uani d . 1 1
H H5 0.0013 0.3690 0.2783 0.074 Uiso calc R 1 1
C C6 0.13901(10) 0.38952(15) 0.22613(7) 0.0582(4) Uani d . 1 1
C C7 0.18106(10) 0.32660(15) 0.19946(7) 0.0574(4) Uani d . 1 1
C C8 0.23889(10) 0.25793(13) 0.16968(6) 0.0520(4) Uani d . 1 1
C C9 0.32031(10) 0.28981(14) 0.17117(7) 0.0571(4) Uani d . 1 1
H H9 0.3365 0.3564 0.1903 0.068 Uiso calc R 1 1
C C10 0.37656(10) 0.22247(15) 0.14426(7) 0.0581(4) Uani d . 1 1
H H10 0.4308 0.2442 0.1463 0.070 Uiso calc R 1 1
C C11 0.35630(9) 0.12411(14) 0.11429(6) 0.0516(4) Uani d . 1 1
C C12 0.42198(10) 0.05354(17) 0.08801(9) 0.0721(5) Uani d . 1 1
H H12A 0.4721 0.0963 0.0898 0.108 Uiso calc R 1 1
H H12B 0.4082 0.0392 0.0508 0.108 Uiso calc R 1 1
H H12C 0.4279 -0.0202 0.1066 0.108 Uiso calc R 1 1
C C13 0.27353(9) 0.09465(13) 0.11077(6) 0.0469(4) Uani d . 1 1
C C14 0.21659(9) 0.16040(14) 0.13915(6) 0.0522(4) Uani d . 1 1
H H14 0.1623 0.1386 0.1377 0.063 Uiso calc R 1 1
C C15 0.24435(9) -0.00179(13) 0.07672(6) 0.0467(4) Uani d . 1 1
C C16 0.15499(9) -0.10815(13) 0.03725(6) 0.0453(4) Uani d . 1 1
C C17 0.07296(9) -0.14592(13) 0.02329(6) 0.0456(4) Uani d . 1 1
C C18 0.05727(10) -0.22923(14) -0.01741(7) 0.0553(4) Uani d . 1 1
C C19 0.12250(12) -0.28784(18) -0.05025(8) 0.0820(6) Uani d . 1 1
H H19A 0.0984 -0.3441 -0.0744 0.123 Uiso calc R 1 1
H H19B 0.1596 -0.3273 -0.0264 0.123 Uiso calc R 1 1
H H19C 0.1512 -0.2295 -0.0709 0.123 Uiso calc R 1 1
C C20 -0.02336(11) -0.25722(16) -0.02735(7) 0.0654(5) Uani d . 1 1
H H20 -0.0351 -0.3110 -0.0547 0.078 Uiso calc R 1 1
C C21 -0.08638(10) -0.20936(15) 0.00123(7) 0.0601(4) Uani d . 1 1
H H21 -0.1394 -0.2315 -0.0066 0.072 Uiso calc R 1 1
C C22 -0.07114(9) -0.12788(13) 0.04181(6) 0.0485(4) Uani d . 1 1
C C23 0.00886(9) -0.09666(13) 0.05228(6) 0.0463(4) Uani d . 1 1
H H23 0.0198 -0.0417 0.0792 0.056 Uiso calc R 1 1
C C24 -0.13698(10) -0.07740(14) 0.07199(7) 0.0526(4) Uani d . 1 1
C C25 -0.19375(10) -0.03916(15) 0.09635(7) 0.0555(4) Uani d . 1 1
C C26 -0.26064(9) 0.00418(14) 0.12727(6) 0.0512(4) Uani d . 1 1
C C27 -0.30029(10) 0.10792(16) 0.11546(8) 0.0683(5) Uani d . 1 1
H H27 -0.2851 0.1526 0.0855 0.082 Uiso calc R 1 1
C C28 -0.36230(11) 0.14450(17) 0.14836(9) 0.0786(6) Uani d . 1 1
H H28 -0.3890 0.2150 0.1415 0.094 Uiso calc R 1 1
C C29 -0.38428(13) 0.07613(19) 0.19129(9) 0.0831(6) Uani d . 1 1
H H29 -0.4261 0.1023 0.2135 0.100 Uiso calc R 1 1
C C30 -0.28839(11) -0.05906(16) 0.17151(8) 0.0680(5) Uani d . 1 1
H H30 -0.2626 -0.1297 0.1796 0.082 Uiso calc R 1 1
N N1 -0.01808(9) 0.51617(16) 0.31635(6) 0.0711(4) Uani d . 1 1
N N2 0.28331(8) -0.07945(12) 0.04901(6) 0.0614(4) Uani d . 1 1
N N3 0.22460(8) -0.14916(12) 0.02288(6) 0.0600(4) Uani d . 1 1
N N4 -0.34904(11) -0.02616(16) 0.20313(7) 0.0863(5) Uani d . 1 1
O O1 0.16261(6) -0.01442(9) 0.07135(4) 0.0476(3) Uani d . 1 1

loop_
_atom_site_aniso_label
_atom_site_aniso_U_11
_atom_site_aniso_U_22
_atom_site_aniso_U_33
_atom_site_aniso_U_12
_atom_site_aniso_U_13
_atom_site_aniso_U_23
C1 0.0694(12) 0.0876(14) 0.0619(12) 0.0130(11) 0.0049(9) -0.0142(10)
C2 0.0732(12) 0.0583(11) 0.0784(12) 0.0009(9) 0.0017(10) -0.0098(10)
C3 0.0567(10) 0.0590(11) 0.0665(11) -0.0015(9) 0.0088(8) 0.0031(9)
C4 0.0529(9) 0.0537(10) 0.0461(9) 0.0025(7) -0.0015(7) 0.0033(7)
C5 0.0610(10) 0.0658(11) 0.0572(10) -0.0070(9) 0.0020(8) 0.0039(9)
C6 0.0611(10) 0.0562(10) 0.0573(10) -0.0007(8) -0.0026(8) -0.0017(8)
C7 0.0609(10) 0.0536(10) 0.0575(10) -0.0009(8) -0.0040(8) -0.0025(8)
C8 0.0557(10) 0.0493(9) 0.0511(9) 0.0005(7) -0.0023(7) 0.0007(7)
C9 0.0616(10) 0.0542(10) 0.0554(10) -0.0089(8) -0.0036(8) -0.0026(8)
C10 0.0484(9) 0.0656(11) 0.0604(10) -0.0116(8) -0.0025(8) 0.0011(8)
C11 0.0453(9) 0.0546(9) 0.0550(9) -0.0024(7) 0.0004(7) 0.0052(8)
C12 0.0458(9) 0.0809(13) 0.0895(13) -0.0020(9) 0.0060(9) -0.0135(11)
C13 0.0454(8) 0.0462(8) 0.0493(8) -0.0014(7) 0.0012(7) 0.0021(7)
C14 0.0452(8) 0.0529(9) 0.0584(10) -0.0009(7) 0.0004(7) -0.0020(8)
C15 0.0390(8) 0.0489(9) 0.0523(9) 0.0005(7) 0.0041(7) 0.0028(7)
C16 0.0505(9) 0.0411(8) 0.0444(8) -0.0010(7) 0.0067(7) -0.0022(6)
C17 0.0483(8) 0.0447(8) 0.0440(8) -0.0027(7) 0.0032(7) 0.0010(7)
C18 0.0596(10) 0.0524(10) 0.0540(9) -0.0061(8) 0.0069(8) -0.0086(8)
C19 0.0783(13) 0.0839(14) 0.0838(14) -0.0110(11) 0.0175(11) -0.0389(11)
C20 0.0704(12) 0.0633(11) 0.0623(11) -0.0144(9) 0.0019(9) -0.0170(9)
C21 0.0548(10) 0.0623(10) 0.0630(10) -0.0121(8) -0.0031(8) -0.0029(9)
C22 0.0473(9) 0.0481(9) 0.0501(9) -0.0035(7) 0.0016(7) 0.0049(7)
C23 0.0483(9) 0.0463(8) 0.0441(8) -0.0012(7) 0.0003(7) -0.0018(7)
C24 0.0450(9) 0.0559(10) 0.0567(10) -0.0042(7) -0.0015(8) 0.0060(8)
C25 0.0447(9) 0.0626(10) 0.0593(10) -0.0058(8) -0.0023(8) 0.0024(8)
C26 0.0401(8) 0.0587(10) 0.0549(9) -0.0064(7) -0.0016(7) -0.0008(8)
C27 0.0591(11) 0.0722(12) 0.0736(12) 0.0023(9) 0.0144(9) 0.0199(10)
C28 0.0686(12) 0.0660(12) 0.1011(15) 0.0109(10) 0.0273(11) 0.0199(11)
C29 0.0795(14) 0.0797(14) 0.0901(15) 0.0095(11) 0.0349(12) 0.0100(12)
C30 0.0647(11) 0.0650(11) 0.0742(12) 0.0055(9) 0.0095(9) 0.0133(9)
N1 0.0616(9) 0.0932(12) 0.0585(9) -0.0006(9) 0.0093(7) -0.0021(8)
N2 0.0451(8) 0.0647(9) 0.0743(9) -0.0012(7) 0.0073(7) -0.0164(8)
N3 0.0492(8) 0.0641(9) 0.0666(9) 0.0004(7) 0.0086(7) -0.0154(7)
N4 0.0876(12) 0.0878(12) 0.0836(12) 0.0143(10) 0.0316(10) 0.0252(9)
O1 0.0421(6) 0.0466(6) 0.0539(6) -0.0007(4) 0.0034(4) -0.0053(5)

loop_
_atom_type_symbol
_atom_type_description
_atom_type_scat_dispersion_real
_atom_type_scat_dispersion_imag
_atom_type_scat_source
C C 0.0033 0.0016 'International Tables Vol C Tables 4.2.6.8 and 6.1.1.4'
H H 0.0000 0.0000 'International Tables Vol C Tables 4.2.6.8 and 6.1.1.4'
N N 0.0061 0.0033 'International Tables Vol C Tables 4.2.6.8 and 6.1.1.4'
O O 0.0106 0.0060 'International Tables Vol C Tables 4.2.6.8 and 6.1.1.4'

loop_
_geom_angle_atom_site_label_1
_geom_angle_atom_site_label_2
_geom_angle_atom_site_label_3
_geom_angle
N1 C1 C2 124.17(17)
N1 C1 H1 117.9
C2 C1 H1 117.9
C1 C2 C3 118.65(18)
C1 C2 H2 120.7
C3 C2 H2 120.7
C2 C3 C4 119.22(16)
C2 C3 H3 120.4
C4 C3 H3 120.4
C3 C4 C5 117.04(16)
C3 C4 C6 120.13(15)
C5 C4 C6 122.83(15)
N1 C5 C4 124.38(17)
N1 C5 H5 117.8
C4 C5 H5 117.8
C7 C6 C4 174.62(18)
C6 C7 C8 173.83(17)
C14 C8 C9 118.52(15)
C14 C8 C7 122.32(15)
C9 C8 C7 119.15(15)
C10 C9 C8 119.65(15)
C10 C9 H9 120.2
C8 C9 H9 120.2
C9 C10 C11 123.06(15)
C9 C10 H10 118.5
C11 C10 H10 118.5
C10 C11 C13 117.38(15)
C10 C11 C12 119.34(15)
C13 C11 C12 123.27(15)
C11 C12 H12A 109.5
C11 C12 H12B 109.5
H12A C12 H12B 109.5
C11 C12 H12C 109.5
H12A C12 H12C 109.5
H12B C12 H12C 109.5
C14 C13 C11 119.80(14)
C14 C13 C15 117.99(13)
C11 C13 C15 122.18(14)
C8 C14 C13 121.49(14)
C8 C14 H14 119.3
C13 C14 H14 119.3
N2 C15 O1 111.75(13)
N2 C15 C13 130.81(14)
O1 C15 C13 117.43(13)
N3 C16 O1 111.69(13)
N3 C16 C17 130.89(14)
O1 C16 C17 117.42(12)
C23 C17 C18 119.83(14)
C23 C17 C16 117.66(13)
C18 C17 C16 122.51(13)
C20 C18 C17 117.19(15)
C20 C18 C19 119.31(15)
C17 C18 C19 123.50(15)
C18 C19 H19A 109.5
C18 C19 H19B 109.5
H19A C19 H19B 109.5
C18 C19 H19C 109.5
H19A C19 H19C 109.5
H19B C19 H19C 109.5
C21 C20 C18 123.08(16)
C21 C20 H20 118.5
C18 C20 H20 118.5
C20 C21 C22 119.93(15)
C20 C21 H21 120.0
C22 C21 H21 120.0
C21 C22 C23 118.45(14)
C21 C22 C24 120.22(14)
C23 C22 C24 121.33(14)
C22 C23 C17 121.51(14)
C22 C23 H23 119.2
C17 C23 H23 119.2
C25 C24 C22 177.27(17)
C24 C25 C26 177.81(18)
C27 C26 C30 116.94(15)
C27 C26 C25 123.23(15)
C30 C26 C25 119.83(15)
C28 C27 C26 119.23(17)
C28 C27 H27 120.4
C26 C27 H27 120.4
C29 C28 C27 119.09(18)
C29 C28 H28 120.5
C27 C28 H28 120.5
N4 C29 C28 123.46(18)
N4 C29 H29 118.3
C28 C29 H29 118.3
N4 C30 C26 124.64(17)
N4 C30 H30 117.7
C26 C30 H30 117.7
C1 N1 C5 116.50(16)
C15 N2 N3 106.53(13)
C16 N3 N2 106.52(12)
C30 N4 C29 116.60(17)
C16 O1 C15 103.51(11)

loop_
_geom_bond_atom_site_label_1
_geom_bond_atom_site_label_2
_geom_bond_distance
C1 N1 1.320(2)
C1 C2 1.366(3)
C1 H1 0.9300
C2 C3 1.369(2)
C2 H2 0.9300
C3 C4 1.382(2)
C3 H3 0.9300
C4 C5 1.385(2)
C4 C6 1.429(2)
C5 N1 1.327(2)
C5 H5 0.9300
C6 C7 1.193(2)
C7 C8 1.435(2)
C8 C14 1.389(2)
C8 C9 1.392(2)
C9 C10 1.374(2)
C9 H9 0.9300
C10 C11 1.380(2)
C10 H10 0.9300
C11 C13 1.409(2)
C11 C12 1.495(2)
C12 H12A 0.9600
C12 H12B 0.9600
C12 H12C 0.9600
C13 C14 1.389(2)
C13 C15 1.462(2)
C14 H14 0.9300
C15 N2 1.2875(19)
C15 O1 1.3626(18)
C16 N3 1.2891(19)
C16 O1 1.3622(17)
C16 C17 1.461(2)
C17 C23 1.394(2)
C17 C18 1.403(2)
C18 C20 1.390(2)
C18 C19 1.502(2)
C19 H19A 0.9600
C19 H19B 0.9600
C19 H19C 0.9600
C20 C21 1.369(2)
C20 H20 0.9300
C21 C22 1.386(2)
C21 H21 0.9300
C22 C23 1.391(2)
C22 C24 1.436(2)
C23 H23 0.9300
C24 C25 1.194(2)
C25 C26 1.429(2)
C26 C27 1.379(2)
C26 C30 1.384(2)
C27 C28 1.370(2)
C27 H27 0.9300
C28 C29 1.362(3)
C28 H28 0.9300
C29 N4 1.331(2)
C29 H29 0.9300
C30 N4 1.322(2)
C30 H30 0.9300
N2 N3 1.4071(18)

loop_
_geom_torsion_atom_site_label_1
_geom_torsion_atom_site_label_2
_geom_torsion_atom_site_label_3
_geom_torsion_atom_site_label_4
_geom_torsion
N1 C1 C2 C3 -1.6(3)
C1 C2 C3 C4 1.2(3)
C2 C3 C4 C5 0.3(2)
C2 C3 C4 C6 -179.10(16)
C3 C4 C5 N1 -1.5(3)
C6 C4 C5 N1 177.82(16)
C14 C8 C9 C10 -2.2(2)
C7 C8 C9 C10 177.88(15)
C8 C9 C10 C11 1.3(3)
C9 C10 C11 C13 1.4(2)
C9 C10 C11 C12 -177.76(16)
C10 C11 C13 C14 -3.2(2)
C12 C11 C13 C14 175.94(16)
C10 C11 C13 C15 175.00(14)
C12 C11 C13 C15 -5.8(2)
C9 C8 C14 C13 0.4(2)
C7 C8 C14 C13 -179.70(15)
C11 C13 C14 C8 2.3(2)
C15 C13 C14 C8 -175.94(14)
C14 C13 C15 N2 -175.61(16)
C11 C13 C15 N2 6.2(3)
C14 C13 C15 O1 5.6(2)
C11 C13 C15 O1 -172.67(14)
N3 C16 C17 C23 169.44(16)
O1 C16 C17 C23 -10.2(2)
N3 C16 C17 C18 -10.2(3)
O1 C16 C17 C18 170.24(13)
C23 C17 C18 C20 1.0(2)
C16 C17 C18 C20 -179.40(15)
C23 C17 C18 C19 -179.30(16)
C16 C17 C18 C19 0.3(2)
C17 C18 C20 C21 -1.4(3)
C19 C18 C20 C21 178.95(18)
C18 C20 C21 C22 0.8(3)
C20 C21 C22 C23 0.1(2)
C20 C21 C22 C24 -179.94(16)
C21 C22 C23 C17 -0.4(2)
C24 C22 C23 C17 179.64(14)
C18 C17 C23 C22 -0.2(2)
C16 C17 C23 C22 -179.76(13)
C30 C26 C27 C28 2.0(3)
C25 C26 C27 C28 -178.01(17)
C26 C27 C28 C29 -1.3(3)
C27 C28 C29 N4 -0.6(4)
C27 C26 C30 N4 -0.8(3)
C25 C26 C30 N4 179.15(18)
C2 C1 N1 C5 0.4(3)
C4 C5 N1 C1 1.2(3)
O1 C15 N2 N3 0.28(18)
C13 C15 N2 N3 -178.60(15)
O1 C16 N3 N2 0.30(17)
C17 C16 N3 N2 -179.33(15)
C15 N2 N3 C16 -0.35(18)
C26 C30 N4 C29 -1.0(3)
C28 C29 N4 C30 1.7(3)
N3 C16 O1 C15 -0.14(16)
C17 C16 O1 C15 179.54(12)
N2 C15 O1 C16 -0.10(17)
C13 C15 O1 C16 178.94(13)
